data_2208879
loop_
_publ_author_name
'Chetina, Olga V.'
'Yufit, Dmitry S.'
'Howard, Judith A.  K.'

_publ_section_title
;
 A 1:1molecular complex of dicyclohexylamine and cyclohexanone oxime
;
_journal_coeditor_code FL2015
_journal_issue 5
_journal_name_full 'Acta Crystallographica Section E'
_journal_page_first o2053
_journal_page_last o2055
_journal_paper_doi 10.1107/S1600536806014310
_journal_volume 62
_journal_year 2006
_chemical_formula_iupac 'C12 H23 N, C6 H11 N O'
_chemical_formula_moiety 'C12 H23 N, C6 H11 N O'
_chemical_formula_sum 'C18 H34 N2 O'
_chemical_formula_weight 294.47
_chemical_name_systematic
;
dicyclohexylamine--cyclohexanone oxime (1/1)
;
_chemical_temperature_decomposition 331.15
_space_group_IT_number 33
_symmetry_cell_setting orthorhombic
_symmetry_space_group_name_Hall 'P 2c -2n'
_symmetry_space_group_name_H-M 'P n a 21'
_atom_sites_solution_hydrogens difmap
_atom_sites_solution_primary direct
_atom_sites_solution_secondary difmap
_audit_creation_method SHELXL-97
_cell_angle_alpha 90.00
_cell_angle_beta 90.00
_cell_angle_gamma 90.00
_cell_formula_units_Z 4
_cell_length_a 29.599(6)
_cell_length_b 11.359(2)
_cell_length_c 5.1586(10)
_cell_measurement_reflns_used 2345
_cell_measurement_temperature 120(2)
_cell_measurement_theta_max 25.07
_cell_measurement_theta_min 2.26
_cell_volume 1734.4(6)
_computing_cell_refinement 'SAINT (Bruker, 2003)'
_computing_data_collection 'SMART (Bruker, 2003)'
_computing_data_reduction SAINT
_computing_molecular_graphics SHELXTL
_computing_publication_material SHELXTL
_computing_structure_refinement SHELXTL
_computing_structure_solution 'SHELXTL (Bruker, 2003)'
_diffrn_ambient_temperature 120(2)
_diffrn_measured_fraction_theta_full 0.998
_diffrn_measured_fraction_theta_max 0.998
_diffrn_measurement_device_type 'Bruker SMART CCD 6000'
_diffrn_measurement_method '0.30\% \w'
_diffrn_radiation_monochromator graphite
_diffrn_radiation_source 'fine-focus sealed tube'
_diffrn_radiation_type Mo-K\a
_diffrn_radiation_wavelength 0.71073
_diffrn_reflns_av_R_equivalents 0.0593
_diffrn_reflns_av_sigmaI/netI 0.0427
_diffrn_reflns_limit_h_max 37
_diffrn_reflns_limit_h_min -37
_diffrn_reflns_limit_k_max 14
_diffrn_reflns_limit_k_min -13
_diffrn_reflns_limit_l_max 6
_diffrn_reflns_limit_l_min -6
_diffrn_reflns_number 12334
_diffrn_reflns_theta_full 27.04
_diffrn_reflns_theta_max 27.04
_diffrn_reflns_theta_min 1.38
_diffrn_standards_number 0
_exptl_absorpt_coefficient_mu 0.069
_exptl_absorpt_correction_T_max 0.9979
_exptl_absorpt_correction_T_min 0.9532
_exptl_absorpt_correction_type multi-scan
_exptl_absorpt_process_details '(SADABS; Bruker, 2003)'
_exptl_crystal_colour colorless
_exptl_crystal_density_diffrn 1.128
_exptl_crystal_density_method 'not measured'
_exptl_crystal_description needle
_exptl_crystal_F_000 656
_exptl_crystal_size_max 0.70
_exptl_crystal_size_mid 0.04
_exptl_crystal_size_min 0.03
_refine_diff_density_max 0.190
_refine_diff_density_min -0.182
_refine_ls_extinction_method none
_refine_ls_goodness_of_fit_ref 1.047
_refine_ls_hydrogen_treatment refall
_refine_ls_matrix_type full
_refine_ls_number_parameters 326
_refine_ls_number_reflns 2118
_refine_ls_number_restraints 1
_refine_ls_restrained_S_all 1.047
_refine_ls_R_factor_all 0.0565
_refine_ls_R_factor_gt 0.0371
_refine_ls_shift/su_max 0.000
_refine_ls_shift/su_mean 0.000
_refine_ls_structure_factor_coef Fsqd
_refine_ls_weighting_details 'calc w=1/[\s^2^(Fo^2^)+(0.03P)^2^+0.6P] where P=(Fo^2^+2Fc^2^)/3'
_refine_ls_weighting_scheme calc
_refine_ls_wR_factor_gt 0.0821
_refine_ls_wR_factor_ref 0.0940
_reflns_number_gt 1714
_reflns_number_total 2118
_reflns_threshold_expression I>2\s(I)
_cod_data_source_file fl2015.cif
_cod_data_source_block I
_cod_depositor_comments
;
The following automatic conversions were performed:
'_symmetry_cell_setting' value 'Orthorhombic' changed to 'orthorhombic'
according to '/home/saulius/struct/CIF-dictionaries/cif_core.dic'
dictionary named 'cif_core.dic' version 2.4.1 from 2010-06-29.

Automatic conversion script
Id: cif_fix_enum 1527 2010-12-29 10:47:43Z saulius 

The following automatic conversions were performed:

'_chemical_melting_point' tag was changed to
'_chemical_temperature_decomposition' since the value had been given
as '58\%C decomp.'. The value '58\%C decomp.' was changed to '331.15'
- it was converted from degrees Celsius(C) to Kelvins(K).

Automatic conversion script
Id: cif_fix_values 1646 2011-03-28 12:23:43Z adriana 

The following automatic conversions were performed:

'_chemical_melting_point' tag was changed to
'_chemical_temperature_decomposition' since the value had been given
as '58\%C decomp.'. The value '58\%C decomp.' was changed to '331.15'
- it was converted from degrees Celsius(C) to
Kelvins(K).

'_symmetry_cell_setting' value 'Orthorhombic' changed to
'orthorhombic' according to
/home/saulius/struct/CIF-dictionaries/cif_core.dic dictionary named
'cif_core.dic' version 2.4.1 from 2010-06-29.

Automatic conversion script
Id: cif_fix_values 1715 2011-07-08 13:25:40Z adriana 
;
_cod_original_cell_volume 1734.3(6)
_cod_database_code 2208879
_cod_database_fobs_code 2208879

loop_
_symmetry_equiv_pos_as_xyz
'x, y, z'
'-x, -y, z+1/2'
'x+1/2, -y+1/2, z'
'-x+1/2, y+1/2, z+1/2'

loop_
_atom_site_type_symbol
_atom_site_label
_atom_site_fract_x
_atom_site_fract_y
_atom_site_fract_z
_atom_site_U_iso_or_equiv
_atom_site_adp_type
_atom_site_calc_flag
_atom_site_occupancy
O O1 0.32558(6) 0.20740(15) -0.0708(4) 0.0284(4) Uani d 1
N N1 0.30521(6) 0.10559(17) -0.1791(5) 0.0261(5) Uani d 1
N N2 0.38448(6) 0.16297(17) 0.3470(5) 0.0195(4) Uani d 1
C C1 0.27735(8) 0.1321(2) -0.3629(6) 0.0265(6) Uani d 1
C C2 0.26491(8) 0.2533(2) -0.4549(6) 0.0298(6) Uani d 1
C C3 0.21338(8) 0.2667(3) -0.4673(6) 0.0316(6) Uani d 1
C C4 0.19196(8) 0.1679(3) -0.6259(7) 0.0351(7) Uani d 1
C C5 0.20409(9) 0.0486(3) -0.5094(7) 0.0358(7) Uani d 1
C C6 0.25526(9) 0.0314(3) -0.5012(7) 0.0324(6) Uani d 1
C C7 0.41017(8) 0.0510(2) 0.3611(5) 0.0188(5) Uani d 1
C C8 0.43432(8) 0.0337(2) 0.6211(5) 0.0218(5) Uani d 1
C C9 0.45906(8) -0.0847(2) 0.6313(6) 0.0236(5) Uani d 1
C C10 0.42696(9) -0.1864(2) 0.5793(6) 0.0243(5) Uani d 1
C C11 0.40268(9) -0.1698(2) 0.3212(6) 0.0255(6) Uani d 1
C C12 0.37805(8) -0.0514(2) 0.3108(6) 0.0235(5) Uani d 1
C C13 0.41173(7) 0.27190(19) 0.3537(5) 0.0188(5) Uani d 1
C C14 0.38047(8) 0.3757(2) 0.4116(6) 0.0226(5) Uani d 1
C C15 0.40585(8) 0.4933(2) 0.4109(5) 0.0237(6) Uani d 1
C C16 0.43019(9) 0.5120(2) 0.1532(6) 0.0252(6) Uani d 1
C C17 0.46156(8) 0.4084(2) 0.0964(6) 0.0244(6) Uani d 1
C C18 0.43562(8) 0.2919(2) 0.0967(5) 0.0215(5) Uani d 1
H H1O 0.3443(13) 0.180(4) 0.074(11) 0.094(15) Uiso d 1
H H2N 0.3656(8) 0.167(2) 0.484(6) 0.014(6) Uiso d 1
H H21 0.2766(11) 0.265(3) -0.644(8) 0.052(10) Uiso d 1
H H22 0.2792(9) 0.311(2) -0.338(6) 0.031(7) Uiso d 1
H H31 0.2015(10) 0.265(3) -0.276(7) 0.037(8) Uiso d 1
H H32 0.2057(9) 0.346(2) -0.539(6) 0.032(8) Uiso d 1
H H41 0.1600(9) 0.179(2) -0.621(6) 0.030(7) Uiso d 1
H H42 0.2033(11) 0.170(3) -0.814(8) 0.050(10) Uiso d 1
H H51 0.1910(9) -0.014(3) -0.609(6) 0.035(8) Uiso d 1
H H52 0.1931(10) 0.043(3) -0.320(7) 0.045(9) Uiso d 1
H H61 0.2671(9) 0.032(3) -0.693(7) 0.036(8) Uiso d 1
H H62 0.2613(9) -0.041(3) -0.420(7) 0.041(9) Uiso d 1
H H7 0.4340(8) 0.056(2) 0.217(6) 0.014(6) Uiso d 1
H H81 0.4567(8) 0.097(2) 0.652(6) 0.026(7) Uiso d 1
H H82 0.4121(9) 0.039(2) 0.755(6) 0.026(8) Uiso d 1
H H91 0.4727(9) -0.094(2) 0.801(7) 0.025(7) Uiso d 1
H H92 0.4848(9) -0.085(2) 0.508(6) 0.026(7) Uiso d 1
H H101 0.4425(7) -0.261(2) 0.585(6) 0.020(6) Uiso d 1
H H102 0.4043(9) -0.188(2) 0.721(6) 0.027(7) Uiso d 1
H H111 0.3807(8) -0.236(2) 0.295(6) 0.027(7) Uiso d 1
H H112 0.4229(10) -0.173(3) 0.174(7) 0.041(9) Uiso d 1
H H121 0.3541(8) -0.047(2) 0.436(6) 0.011(6) Uiso d 1
H H122 0.3618(8) -0.043(2) 0.131(6) 0.017(6) Uiso d 1
H H13 0.4362(7) 0.272(2) 0.488(5) 0.013(6) Uiso d 1
H H141 0.3560(8) 0.379(2) 0.279(6) 0.014(6) Uiso d 1
H H142 0.3664(9) 0.361(2) 0.574(7) 0.029(8) Uiso d 1
H H151 0.4288(8) 0.496(2) 0.555(6) 0.023(7) Uiso d 1
H H152 0.3842(8) 0.562(2) 0.446(6) 0.025(7) Uiso d 1
H H161 0.4075(8) 0.520(2) 0.016(6) 0.025(7) Uiso d 1
H H162 0.4466(8) 0.587(2) 0.161(6) 0.030(7) Uiso d 1
H H171 0.4783(9) 0.419(2) -0.064(6) 0.023(7) Uiso d 1
H H172 0.4842(10) 0.406(2) 0.244(7) 0.034(8) Uiso d 1
H H181 0.4111(8) 0.292(2) -0.043(6) 0.022(7) Uiso d 1
H H182 0.4567(8) 0.228(2) 0.065(6) 0.021(6) Uiso d 1

loop_
_atom_site_aniso_label
_atom_site_aniso_U_11
_atom_site_aniso_U_22
_atom_site_aniso_U_33
_atom_site_aniso_U_12
_atom_site_aniso_U_13
_atom_site_aniso_U_23
O1 0.0275(8) 0.0263(8) 0.0313(11) -0.0048(7) -0.0057(9) 0.0009(8)
N1 0.0236(9) 0.0232(10) 0.0315(12) -0.0010(8) 0.0008(10) -0.0015(10)
N2 0.0184(8) 0.0180(9) 0.0221(11) 0.0000(8) 0.0005(10) 0.0014(8)
C1 0.0205(10) 0.0295(12) 0.0296(15) 0.0005(10) 0.0019(11) 0.0012(12)
C2 0.0239(11) 0.0301(13) 0.0355(16) -0.0034(10) -0.0017(12) 0.0012(13)
C3 0.0247(12) 0.0322(14) 0.0380(17) 0.0040(10) -0.0018(13) -0.0003(13)
C4 0.0208(11) 0.0431(15) 0.0414(19) 0.0032(12) -0.0046(14) -0.0062(13)
C5 0.0317(14) 0.0314(14) 0.044(2) -0.0061(11) -0.0032(14) -0.0082(14)
C6 0.0312(13) 0.0285(14) 0.0376(17) 0.0015(11) -0.0056(13) -0.0044(13)
C7 0.0193(10) 0.0174(10) 0.0197(13) 0.0011(8) 0.0000(10) 0.0016(10)
C8 0.0229(11) 0.0207(11) 0.0218(14) 0.0009(9) -0.0031(11) -0.0013(11)
C9 0.0238(12) 0.0203(11) 0.0269(15) 0.0008(9) -0.0053(12) 0.0011(11)
C10 0.0281(12) 0.0180(11) 0.0269(14) 0.0007(10) -0.0035(12) 0.0031(11)
C11 0.0312(12) 0.0195(11) 0.0260(15) -0.0026(10) -0.0054(13) -0.0008(12)
C12 0.0225(11) 0.0212(11) 0.0267(13) -0.0020(9) -0.0069(13) 0.0014(11)
C13 0.0190(10) 0.0149(11) 0.0224(13) 0.0002(8) -0.0012(10) -0.0004(10)
C14 0.0251(11) 0.0195(11) 0.0232(13) 0.0029(9) 0.0044(11) -0.0004(11)
C15 0.0289(12) 0.0175(11) 0.0246(14) 0.0005(9) 0.0017(12) -0.0025(11)
C16 0.0287(12) 0.0190(12) 0.0278(14) -0.0007(10) -0.0007(12) 0.0029(11)
C17 0.0229(12) 0.0217(12) 0.0286(15) -0.0039(9) 0.0040(12) 0.0025(11)
C18 0.0207(10) 0.0190(11) 0.0247(14) 0.0001(9) 0.0029(11) -0.0021(11)

loop_
_atom_type_symbol
_atom_type_description
_atom_type_scat_dispersion_real
_atom_type_scat_dispersion_imag
_atom_type_scat_source
C C 0.0033 0.0016 'International Tables Vol C Tables 4.2.6.8 and 6.1.1.4'
H H 0.0000 0.0000 'International Tables Vol C Tables 4.2.6.8 and 6.1.1.4'
N N 0.0061 0.0033 'International Tables Vol C Tables 4.2.6.8 and 6.1.1.4'
O O 0.0106 0.0060 'International Tables Vol C Tables 4.2.6.8 and 6.1.1.4'

loop_
_geom_angle_atom_site_label_1
_geom_angle_atom_site_label_2
_geom_angle_atom_site_label_3
_geom_angle
_geom_angle_publ_flag
N1 O1 H1O 106(2) ?
C1 N1 O1 111.7(2) yes
C13 N2 C7 115.91(16) yes
C13 N2 H2N 105.8(15) ?
C7 N2 H2N 109.1(15) ?
N1 C1 C6 116.7(2) yes
N1 C1 C2 127.0(2) yes
C6 C1 C2 116.3(2) yes
C1 C2 C3 110.3(2) ?
C1 C2 H21 109.2(19) ?
C3 C2 H21 106.1(19) ?
C1 C2 H22 108.2(17) ?
C3 C2 H22 112.7(17) ?
H21 C2 H22 110(2) ?
C4 C3 C2 111.2(2) ?
C4 C3 H31 110.5(17) ?
C2 C3 H31 107.0(16) ?
C4 C3 H32 111.8(17) ?
C2 C3 H32 109.3(15) ?
H31 C3 H32 107(2) ?
C5 C4 C3 110.1(3) ?
C5 C4 H41 109.8(17) ?
C3 C4 H41 107.5(17) ?
C5 C4 H42 108.4(18) ?
C3 C4 H42 110.8(18) ?
H41 C4 H42 110(3) ?
C4 C5 C6 111.0(2) ?
C4 C5 H51 110.5(18) ?
C6 C5 H51 108.7(16) ?
C4 C5 H52 110.8(18) ?
C6 C5 H52 106.2(18) ?
H51 C5 H52 109(3) ?
C1 C6 C5 110.4(2) ?
C1 C6 H61 107.6(16) ?
C5 C6 H61 107.7(16) ?
C1 C6 H62 112(2) ?
C5 C6 H62 108.2(17) ?
H61 C6 H62 111(3) ?
N2 C7 C12 109.04(18) yes
N2 C7 C8 113.1(2) yes
C12 C7 C8 110.0(2) yes
N2 C7 H7 105.8(14) ?
C12 C7 H7 110.2(14) ?
C8 C7 H7 108.7(15) ?
C9 C8 C7 111.4(2) ?
C9 C8 H81 108.3(14) ?
C7 C8 H81 111.0(17) ?
C9 C8 H82 111.2(16) ?
C7 C8 H82 107.7(17) ?
H81 C8 H82 107(2) ?
C10 C9 C8 111.2(2) ?
C10 C9 H91 109.9(16) ?
C8 C9 H91 108.8(15) ?
C10 C9 H92 111.2(15) ?
C8 C9 H92 110.6(15) ?
H91 C9 H92 105(2) ?
C9 C10 C11 110.8(2) ?
C9 C10 H101 111.4(14) ?
C11 C10 H101 111.0(17) ?
C9 C10 H102 107.7(16) ?
C11 C10 H102 109.2(17) ?
H101 C10 H102 107(2) ?
C10 C11 C12 111.3(2) ?
C10 C11 H111 109.5(17) ?
C12 C11 H111 110.0(14) ?
C10 C11 H112 113.0(19) ?
C12 C11 H112 107.2(18) ?
H111 C11 H112 106(2) ?
C7 C12 C11 111.54(19) ?
C7 C12 H121 107.8(14) ?
C11 C12 H121 111.9(14) ?
C7 C12 H122 111.3(13) ?
C11 C12 H122 109.5(14) ?
H121 C12 H122 104.6(19) ?
N2 C13 C18 111.0(2) yes
N2 C13 C14 108.67(18) yes
C18 C13 C14 109.7(2) yes
N2 C13 H13 114.3(14) ?
C18 C13 H13 105.5(14) ?
C14 C13 H13 107.6(14) ?
C13 C14 C15 112.03(19) ?
C13 C14 H141 109.4(14) ?
C15 C14 H141 109.0(14) ?
C13 C14 H142 107.7(17) ?
C15 C14 H142 111.5(17) ?
H141 C14 H142 107(2) ?
C16 C15 C14 110.8(2) ?
C16 C15 H151 108.8(16) ?
C14 C15 H151 110.6(15) ?
C16 C15 H152 110.1(17) ?
C14 C15 H152 110.8(13) ?
H151 C15 H152 106(2) ?
C15 C16 C17 110.3(2) ?
C15 C16 H161 108.5(16) ?
C17 C16 H161 110.5(16) ?
C15 C16 H162 108.7(19) ?
C17 C16 H162 111.9(15) ?
H161 C16 H162 107(2) ?
C16 C17 C18 111.17(19) ?
C16 C17 H171 112.2(16) ?
C18 C17 H171 111.4(16) ?
C16 C17 H172 106.0(17) ?
C18 C17 H172 108.1(17) ?
H171 C17 H172 108(2) ?
C13 C18 C17 111.3(2) ?
C13 C18 H181 106.6(15) ?
C17 C18 H181 110.5(14) ?
C13 C18 H182 109.4(16) ?
C17 C18 H182 109.1(14) ?
H181 C18 H182 110(2) ?

loop_
_geom_bond_atom_site_label_1
_geom_bond_atom_site_label_2
_geom_bond_distance
_geom_bond_publ_flag
O1 N1 1.419(3) yes
O1 H1O 0.98(5) ?
N1 C1 1.292(3) yes
N2 C13 1.477(3) yes
N2 C7 1.484(3) yes
N2 H2N 0.90(3) ?
C1 C6 1.499(4) ?
C1 C2 1.503(4) ?
C2 C3 1.534(3) ?
C2 H21 1.04(4) ?
C2 H22 0.98(3) ?
C3 C4 1.527(4) ?
C3 H31 1.05(4) ?
C3 H32 1.00(3) ?
C4 C5 1.525(5) ?
C4 H41 0.95(3) ?
C4 H42 1.03(4) ?
C5 C6 1.528(4) ?
C5 H51 0.96(3) ?
C5 H52 1.03(4) ?
C6 H61 1.05(4) ?
C6 H62 0.94(3) ?
C7 C12 1.525(3) ?
C7 C8 1.532(3) ?
C7 H7 1.03(3) ?
C8 C9 1.532(3) ?
C8 H81 0.99(3) ?
C8 H82 0.96(3) ?
C9 C10 1.519(3) ?
C9 H91 0.97(3) ?
C9 H92 0.99(3) ?
C10 C11 1.524(4) ?
C10 H101 0.97(3) ?
C10 H102 0.99(3) ?
C11 C12 1.530(3) ?
C11 H111 1.00(3) ?
C11 H112 0.97(4) ?
C12 H121 0.96(3) ?
C12 H122 1.05(3) ?
C13 C18 1.520(4) ?
C13 C14 1.528(3) ?
C13 H13 1.00(3) ?
C14 C15 1.532(3) ?
C14 H141 1.00(3) ?
C14 H142 0.95(3) ?
C15 C16 1.527(4) ?
C15 H151 1.01(3) ?
C15 H152 1.03(3) ?
C16 C17 1.528(3) ?
C16 H161 0.98(3) ?
C16 H162 0.98(3) ?
C17 C18 1.529(3) ?
C17 H171 0.97(3) ?
C17 H172 1.01(4) ?
C18 H181 1.02(3) ?
C18 H182 0.97(2) ?

loop_
_geom_hbond_atom_site_label_D
_geom_hbond_atom_site_label_H
_geom_hbond_atom_site_label_A
_geom_hbond_site_symmetry_A
_geom_hbond_distance_DH
_geom_hbond_distance_HA
_geom_hbond_distance_DA
_geom_hbond_angle_DHA
O1 H1O N2 . 0.98(5) 1.85(5) 2.818(3) 167(4)
N2 H2N O1 1_556 0.90(3) 2.62(3) 3.509(3) 167(2)
N2 H2N N1 1_556 0.90(3) 2.59(3) 3.451(3) 160(2)
C2 H21 O1 1_554 1.04(3) 2.71(3) 3.686(3) 155(2)

loop_
_geom_torsion_atom_site_label_1
_geom_torsion_atom_site_label_2
_geom_torsion_atom_site_label_3
_geom_torsion_atom_site_label_4
_geom_torsion
O1 N1 C1 C6 177.2(2)
O1 N1 C1 C2 -2.2(3)
N1 C1 C2 C3 -129.7(3)
C6 C1 C2 C3 50.8(3)
C1 C2 C3 C4 -52.8(3)
C2 C3 C4 C5 58.0(3)
C3 C4 C5 C6 -58.7(3)
N1 C1 C6 C5 129.0(3)
C2 C1 C6 C5 -51.5(3)
C4 C5 C6 C1 54.2(4)
C13 N2 C7 C12 -171.5(2)
C13 N2 C7 C8 65.8(3)
N2 C7 C8 C9 178.02(19)
C12 C7 C8 C9 55.9(3)
C7 C8 C9 C10 -56.3(3)
C8 C9 C10 C11 55.6(3)
C9 C10 C11 C12 -55.5(3)
N2 C7 C12 C11 179.7(2)
C8 C7 C12 C11 -55.8(3)
C10 C11 C12 C7 56.2(3)
C7 N2 C13 C18 74.5(3)
C7 N2 C13 C14 -164.8(2)
N2 C13 C14 C15 -177.6(2)
C18 C13 C14 C15 -56.1(3)
C13 C14 C15 C16 56.3(3)
C14 C15 C16 C17 -55.6(3)
C15 C16 C17 C18 56.4(3)
N2 C13 C18 C17 176.48(18)
C14 C13 C18 C17 56.4(3)
C16 C17 C18 C13 -57.5(3)

loop_
_cod_related_entry_id
_cod_related_entry_database
_cod_related_entry_code
1 ChemSpider 21128366
